data_1576542
loop_
_publ_author_name
'Hornig, David'

_publ_contact_author_name
;
;
_publ_section_title
;
 Experimental and theoretical investigations on transition metal and
 lanthanide containing molecular magnets
;
_journal_name_full 'Dissertation Friedrich Schiller University Jena'
_journal_page_first 1
_journal_page_last 183
_journal_paper_doi 10.22032/dbt.25623
_journal_volume 2015
_journal_year 2015
_chemical_formula_moiety 'C100 H130 Co2 N6 O4, 2(C H Cl3)'
_chemical_formula_sum 'C102 H132 Cl6 Co2 N6 O4'
_chemical_formula_weight 1836.69
_space_group_crystal_system monoclinic
_space_group_IT_number 14
_space_group_name_Hall '-P 2ybc'
_space_group_name_H-M_alt 'P 1 21/c 1'
_atom_sites_solution_hydrogens geom
_atom_sites_solution_primary iterative
_audit_creation_date 2014-05-16
_audit_creation_method
;
Olex2 1.2
(compiled 2014.03.20 svn.r2918 for OlexSys, GUI svn.r4816)
;
_cell_angle_alpha 90
_cell_angle_beta 100.6160(10)
_cell_angle_gamma 90
_cell_formula_units_Z 2
_cell_length_a 10.25040(10)
_cell_length_b 21.7982(2)
_cell_length_c 25.0882(3)
_cell_measurement_temperature 133(2)
_cell_volume 5509.77(10)
_computing_molecular_graphics 'Olex2 (Dolomanov et al., 2009)'
_computing_publication_material 'Olex2 (Dolomanov et al., 2009)'
_computing_structure_refinement 'ShelXL (Sheldrick, 2008)'
_computing_structure_solution
'L.J. Bourhis, O.V. Dolomanov, R.J. Gildea, J.A.K. Howard, H. Puschmann, in preparation (2013)'
_diffrn_ambient_temperature 133.15
_diffrn_measured_fraction_theta_full 0.999
_diffrn_measured_fraction_theta_max 0.998
_diffrn_measurement_device_type 'Bruker APEX-II CCD'
_diffrn_measurement_method '\w scans'
_diffrn_radiation_monochromator graphite
_diffrn_radiation_type MoK\a
_diffrn_radiation_wavelength 0.71073
_diffrn_reflns_av_R_equivalents 0.0362
_diffrn_reflns_av_unetI/netI 0.0334
_diffrn_reflns_Laue_measured_fraction_full 0.999
_diffrn_reflns_Laue_measured_fraction_max 0.998
_diffrn_reflns_limit_h_max 13
_diffrn_reflns_limit_h_min -13
_diffrn_reflns_limit_k_max 28
_diffrn_reflns_limit_k_min -28
_diffrn_reflns_limit_l_max 32
_diffrn_reflns_limit_l_min -32
_diffrn_reflns_number 39088
_diffrn_reflns_point_group_measured_fraction_full 0.999
_diffrn_reflns_point_group_measured_fraction_max 0.998
_diffrn_reflns_theta_full 26.000
_diffrn_reflns_theta_max 27.482
_diffrn_reflns_theta_min 1.868
_diffrn_standards_number 0
_exptl_absorpt_coefficient_mu 0.493
_exptl_absorpt_correction_type none
_exptl_crystal_density_diffrn 1.107
_exptl_crystal_F_000 1948
_exptl_crystal_size_max 0.06
_exptl_crystal_size_mid 0.05
_exptl_crystal_size_min 0.05
_refine_diff_density_max 1.248
_refine_diff_density_min -0.679
_refine_diff_density_rms 0.112
_refine_ls_extinction_coef .
_refine_ls_extinction_method none
_refine_ls_goodness_of_fit_ref 1.085
_refine_ls_hydrogen_treatment constr
_refine_ls_matrix_type full
_refine_ls_number_parameters 559
_refine_ls_number_reflns 12621
_refine_ls_number_restraints 0
_refine_ls_restrained_S_all 1.085
_refine_ls_R_factor_all 0.0653
_refine_ls_R_factor_gt 0.0541
_refine_ls_shift/su_max 0.001
_refine_ls_shift/su_mean 0.000
_refine_ls_structure_factor_coef Fsqd
_refine_ls_weighting_details 'w=1/[\s^2^(Fo^2^)+(0.0664P)^2^+7.3010P] where P=(Fo^2^+2Fc^2^)/3'
_refine_ls_weighting_scheme calc
_refine_ls_wR_factor_gt 0.1443
_refine_ls_wR_factor_ref 0.1504
_reflns_Friedel_coverage 0.000
_reflns_Friedel_fraction_full .
_reflns_Friedel_fraction_max .
_reflns_number_gt 10427
_reflns_number_total 12621
_reflns_threshold_expression 'I > 2\s(I)'
_cod_data_source_file fo4384.cif
_cod_data_source_block fo4384
_cod_database_code 1576542
_shelxl_version_number 2013-4
_shelx_space_group_comment
;
The symmetry employed for this shelxl refinement is uniquely defined
by the following loop, which should always be used as a source of
symmetry information in preference to the above space-group names.
They are only intended as comments.
;
_shelx_estimated_absorpt_t_max 0.976
_shelx_estimated_absorpt_t_min 0.971
_olex2_refinement_description
;
1. Fixed Uiso
 At 1.2 times of:
  All C(H) groups, All N(H) groups
 At 1.5 times of:
  All C(H,H,H) groups
2.a Ternary CH refined with riding coordinates:
 C1C(H1C)
2.b Aromatic/amide H refined with riding coordinates:
 N3(H3), C24(H24), C22(H22), C20(H20), C17(H17), C19(H19), C9(H9), C13(H13),
 C7(H7), C5(H5), C3(H3A)
2.c Idealised Me refined as rotating group:
 C44(H44A,H44B,H44C), C45(H45A,H45B,H45C), C46(H46A,H46B,H46C), C50(H50A,H50B,
 H50C), C48(H48A,H48B,H48C), C49(H49A,H49B,H49C), C29(H29A,H29B,H29C), C30(H30A,
 H30B,H30C), C28(H28A,H28B,H28C), C41(H41A,H41B,H41C), C40(H40A,H40B,H40C),
 C42(H42A,H42B,H42C), C38(H38A,H38B,H38C), C37(H37A,H37B,H37C), C36(H36A,H36B,
 H36C), C33(H33A,H33B,H33C), C34(H34A,H34B,H34C), C32(H32A,H32B,H32C)
;

loop_
_space_group_symop_operation_xyz
'x, y, z'
'-x, y+1/2, -z+1/2'
'-x, -y, -z'
'x, -y-1/2, z-1/2'

loop_
_atom_site_label
_atom_site_type_symbol
_atom_site_fract_x
_atom_site_fract_y
_atom_site_fract_z
_atom_site_U_iso_or_equiv
_atom_site_adp_type
_atom_site_occupancy
_atom_site_site_symmetry_order
_atom_site_calc_flag
_atom_site_refinement_flags_posn
_atom_site_refinement_flags_adp
_atom_site_refinement_flags_occupancy
_atom_site_disorder_assembly
_atom_site_disorder_group
O2 O 0.74313(15) 0.23393(7) 0.59079(7) 0.0203(3) Uani 1 1 d . . . . .
O1 O 0.47870(15) 0.79037(7) 0.52121(7) 0.0181(3) Uani 1 1 d . . . . .
N2 N 0.72792(18) 0.33103(8) 0.51247(8) 0.0155(4) Uani 1 1 d . . . . .
N3 N 0.45281(19) 0.47151(9) 0.34464(8) 0.0185(4) Uani 1 1 d . . . . .
H3 H 0.4060 0.4620 0.3127 0.022 Uiso 1 1 calc R . . . .
N1 N 0.54386(18) 0.69152(8) 0.45531(8) 0.0166(4) Uani 1 1 d . . . . .
C26 C 0.8571(2) 0.25936(11) 0.61176(9) 0.0174(4) Uani 1 1 d . . . . .
C25 C 0.9395(2) 0.23035(11) 0.65738(10) 0.0195(5) Uani 1 1 d . . . . .
C24 C 1.0495(2) 0.26210(12) 0.68343(10) 0.0212(5) Uani 1 1 d . . . . .
H24 H 1.1013 0.2437 0.7146 0.025 Uiso 1 1 calc R . . . .
C23 C 1.0907(2) 0.31961(11) 0.66726(9) 0.0202(5) Uani 1 1 d . . . . .
C22 C 1.0181(2) 0.34433(11) 0.62070(10) 0.0195(5) Uani 1 1 d . . . . .
H22 H 1.0465 0.3818 0.6073 0.023 Uiso 1 1 calc R . . . .
C21 C 0.9021(2) 0.31547(11) 0.59215(9) 0.0182(4) Uani 1 1 d . . . . .
C20 C 0.8360(2) 0.34764(10) 0.54454(10) 0.0183(4) Uani 1 1 d . . . . .
H20 H 0.8757 0.3848 0.5358 0.022 Uiso 1 1 calc R . . . .
C18 C 0.6699(2) 0.36901(10) 0.46810(9) 0.0161(4) Uani 1 1 d . . . . .
C17 C 0.6110(2) 0.33771(10) 0.42067(9) 0.0186(4) Uani 1 1 d . . . . .
H17 H 0.6208 0.2944 0.4197 0.022 Uiso 1 1 calc R . . . .
C16 C 0.5395(2) 0.36651(10) 0.37532(10) 0.0197(5) Uani 1 1 d . . . . .
C15 C 0.5263(2) 0.43027(10) 0.38016(9) 0.0167(4) Uani 1 1 d . . . . .
C14 C 0.5872(2) 0.46349(10) 0.42672(9) 0.0161(4) Uani 1 1 d . . . . .
C19 C 0.6595(2) 0.43253(10) 0.47170(9) 0.0162(4) Uani 1 1 d . . . . .
H19 H 0.6998 0.4541 0.5034 0.019 Uiso 1 1 calc R . . . .
C11 C 0.4637(2) 0.52955(10) 0.36665(9) 0.0160(4) Uani 1 1 d . . . . .
C10 C 0.4003(2) 0.58426(10) 0.34487(9) 0.0165(4) Uani 1 1 d . . . . .
C9 C 0.4327(2) 0.63575(10) 0.37701(9) 0.0177(4) Uani 1 1 d . . . . .
H9 H 0.3919 0.6736 0.3649 0.021 Uiso 1 1 calc R . . . .
C8 C 0.5229(2) 0.63475(10) 0.42670(9) 0.0167(4) Uani 1 1 d . . . . .
C13 C 0.5807(2) 0.58049(10) 0.44804(9) 0.0168(4) Uani 1 1 d . . . . .
H13 H 0.6392 0.5796 0.4821 0.020 Uiso 1 1 calc R . . . .
C12 C 0.5497(2) 0.52699(10) 0.41748(9) 0.0161(4) Uani 1 1 d . . . . .
C7 C 0.6633(2) 0.70849(10) 0.47719(10) 0.0190(4) Uani 1 1 d . . . . .
H7 H 0.7339 0.6824 0.4717 0.023 Uiso 1 1 calc R . . . .
C6 C 0.6988(2) 0.76305(11) 0.50902(9) 0.0187(4) Uani 1 1 d . . . . .
C5 C 0.8358(2) 0.77771(11) 0.51939(10) 0.0206(5) Uani 1 1 d . . . . .
H5 H 0.8961 0.7502 0.5073 0.025 Uiso 1 1 calc R . . . .
C4 C 0.8847(2) 0.83016(12) 0.54629(10) 0.0226(5) Uani 1 1 d . . . . .
C3 C 0.7908(2) 0.86885(11) 0.56385(10) 0.0206(5) Uani 1 1 d . . . . .
H3A H 0.8229 0.9051 0.5828 0.025 Uiso 1 1 calc R . . . .
C2 C 0.6552(2) 0.85808(10) 0.55562(9) 0.0176(4) Uani 1 1 d . . . . .
C1 C 0.6061(2) 0.80285(10) 0.52803(9) 0.0170(4) Uani 1 1 d . . . . .
C43 C 1.2098(2) 0.35203(12) 0.70169(10) 0.0256(5) Uani 1 1 d . . . . .
C44 C 1.2363(3) 0.41464(13) 0.67859(13) 0.0358(7) Uani 1 1 d . . . . .
H44A H 1.2547 0.4095 0.6419 0.054 Uiso 1 1 calc GR . . . .
H44B H 1.3130 0.4337 0.7018 0.054 Uiso 1 1 calc GR . . . .
H44C H 1.1582 0.4409 0.6773 0.054 Uiso 1 1 calc GR . . . .
C45 C 1.1832(3) 0.36130(16) 0.75922(12) 0.0394(7) Uani 1 1 d . . . . .
H45A H 1.1053 0.3877 0.7580 0.059 Uiso 1 1 calc GR . . . .
H45B H 1.2606 0.3807 0.7817 0.059 Uiso 1 1 calc GR . . . .
H45C H 1.1666 0.3215 0.7748 0.059 Uiso 1 1 calc GR . . . .
C46 C 1.3339(2) 0.31130(14) 0.70301(13) 0.0336(6) Uani 1 1 d . . . . .
H46A H 1.3183 0.2708 0.7177 0.050 Uiso 1 1 calc GR . . . .
H46B H 1.4106 0.3306 0.7260 0.050 Uiso 1 1 calc GR . . . .
H46C H 1.3516 0.3067 0.6661 0.050 Uiso 1 1 calc GR . . . .
C47 C 0.8999(2) 0.16782(12) 0.67824(11) 0.0263(5) Uani 1 1 d . . . . .
C50 C 1.0107(3) 0.14150(14) 0.72229(13) 0.0383(7) Uani 1 1 d . . . . .
H50A H 1.0937 0.1394 0.7082 0.058 Uiso 1 1 calc GR . . . .
H50B H 0.9859 0.1002 0.7323 0.058 Uiso 1 1 calc GR . . . .
H50C H 1.0230 0.1681 0.7543 0.058 Uiso 1 1 calc GR . . . .
C48 C 0.8736(3) 0.11994(12) 0.63192(13) 0.0334(6) Uani 1 1 d . . . . .
H48A H 0.8007 0.1341 0.6037 0.050 Uiso 1 1 calc GR . . . .
H48B H 0.8496 0.0806 0.6464 0.050 Uiso 1 1 calc GR . . . .
H48C H 0.9539 0.1148 0.6164 0.050 Uiso 1 1 calc GR . . . .
C49 C 0.7766(3) 0.17619(14) 0.70380(12) 0.0329(6) Uani 1 1 d . . . . .
H49A H 0.7985 0.2023 0.7360 0.049 Uiso 1 1 calc GR . . . .
H49B H 0.7462 0.1361 0.7143 0.049 Uiso 1 1 calc GR . . . .
H49C H 0.7060 0.1955 0.6775 0.049 Uiso 1 1 calc GR . . . .
C27 C 0.3005(2) 0.58508(11) 0.29106(9) 0.0200(5) Uani 1 1 d . . . . .
C29 C 0.3650(3) 0.56221(12) 0.24419(10) 0.0260(5) Uani 1 1 d . . . . .
H29A H 0.4389 0.5893 0.2402 0.039 Uiso 1 1 calc GR . . . .
H29B H 0.2991 0.5623 0.2105 0.039 Uiso 1 1 calc GR . . . .
H29C H 0.3983 0.5204 0.2519 0.039 Uiso 1 1 calc GR . . . .
C30 C 0.1804(3) 0.54444(13) 0.29621(11) 0.0292(6) Uani 1 1 d . . . . .
H30A H 0.2108 0.5025 0.3058 0.044 Uiso 1 1 calc GR . . . .
H30B H 0.1179 0.5440 0.2616 0.044 Uiso 1 1 calc GR . . . .
H30C H 0.1362 0.5610 0.3246 0.044 Uiso 1 1 calc GR . . . .
C28 C 0.2489(3) 0.65007(12) 0.27646(11) 0.0280(6) Uani 1 1 d . . . . .
H28A H 0.2043 0.6657 0.3051 0.042 Uiso 1 1 calc GR . . . .
H28B H 0.1858 0.6491 0.2420 0.042 Uiso 1 1 calc GR . . . .
H28C H 0.3235 0.6770 0.2730 0.042 Uiso 1 1 calc GR . . . .
C39 C 1.0316(2) 0.84808(13) 0.55718(12) 0.0302(6) Uani 1 1 d . . . . .
C41 C 1.0826(3) 0.8505(2) 0.61849(14) 0.0521(10) Uani 1 1 d . . . . .
H41A H 1.0332 0.8817 0.6347 0.078 Uiso 1 1 calc GR . . . .
H41B H 1.1772 0.8609 0.6256 0.078 Uiso 1 1 calc GR . . . .
H41C H 1.0699 0.8104 0.6344 0.078 Uiso 1 1 calc GR . . . .
C40 C 1.0466(3) 0.91167(15) 0.53187(18) 0.0498(9) Uani 1 1 d . . . . .
H40A H 1.0112 0.9101 0.4928 0.075 Uiso 1 1 calc GR . . . .
H40B H 1.1407 0.9230 0.5378 0.075 Uiso 1 1 calc GR . . . .
H40C H 0.9974 0.9423 0.5489 0.075 Uiso 1 1 calc GR . . . .
C42 C 1.1156(3) 0.80279(16) 0.53203(14) 0.0390(7) Uani 1 1 d . . . . .
H42A H 1.1034 0.7615 0.5457 0.059 Uiso 1 1 calc GR . . . .
H42B H 1.2093 0.8144 0.5417 0.059 Uiso 1 1 calc GR . . . .
H42C H 1.0882 0.8033 0.4925 0.059 Uiso 1 1 calc GR . . . .
C35 C 0.5587(2) 0.90470(11) 0.57314(10) 0.0197(5) Uani 1 1 d . . . . .
C38 C 0.4854(3) 0.87604(13) 0.61554(11) 0.0276(5) Uani 1 1 d . . . . .
H38A H 0.4383 0.8390 0.6004 0.041 Uiso 1 1 calc GR . . . .
H38B H 0.4215 0.9057 0.6251 0.041 Uiso 1 1 calc GR . . . .
H38C H 0.5498 0.8652 0.6481 0.041 Uiso 1 1 calc GR . . . .
C37 C 0.6313(3) 0.96204(12) 0.59893(12) 0.0272(5) Uani 1 1 d . . . . .
H37A H 0.6959 0.9501 0.6311 0.041 Uiso 1 1 calc GR . . . .
H37B H 0.5669 0.9907 0.6095 0.041 Uiso 1 1 calc GR . . . .
H37C H 0.6776 0.9819 0.5727 0.041 Uiso 1 1 calc GR . . . .
C36 C 0.4568(2) 0.92484(11) 0.52350(11) 0.0241(5) Uani 1 1 d . . . . .
H36A H 0.5032 0.9411 0.4957 0.036 Uiso 1 1 calc GR . . . .
H36B H 0.3995 0.9568 0.5342 0.036 Uiso 1 1 calc GR . . . .
H36C H 0.4026 0.8895 0.5089 0.036 Uiso 1 1 calc GR . . . .
Cl1 Cl 0.21437(8) 0.17866(3) 0.61533(3) 0.03814(17) Uani 1 1 d . . . . .
Cl2 Cl 0.48036(7) 0.14068(4) 0.60875(3) 0.0447(2) Uani 1 1 d . . . . .
Cl3 Cl 0.27389(10) 0.05005(4) 0.60815(5) 0.0613(3) Uani 1 1 d . . . . .
C1C C 0.3105(3) 0.12462(13) 0.58822(12) 0.0305(6) Uani 1 1 d . . . . .
H1C H 0.2880 0.1271 0.5478 0.037 Uiso 1 1 calc R . . . .
C31 C 0.4770(3) 0.32780(12) 0.32604(10) 0.0273(6) Uani 1 1 d . . . . .
C33 C 0.5803(4) 0.27847(16) 0.31514(14) 0.0482(8) Uani 1 1 d . . . . .
H33A H 0.6647 0.2986 0.3131 0.072 Uiso 1 1 calc GR . . . .
H33B H 0.5466 0.2576 0.2808 0.072 Uiso 1 1 calc GR . . . .
H33C H 0.5939 0.2484 0.3447 0.072 Uiso 1 1 calc GR . . . .
C34 C 0.3576(4) 0.2952(2) 0.33927(18) 0.0696(13) Uani 1 1 d . . . . .
H34A H 0.3820 0.2743 0.3743 0.104 Uiso 1 1 calc GR . . . .
H34B H 0.3259 0.2649 0.3110 0.104 Uiso 1 1 calc GR . . . .
H34C H 0.2872 0.3250 0.3412 0.104 Uiso 1 1 calc GR . . . .
C32 C 0.4482(6) 0.36230(16) 0.27308(13) 0.0699(14) Uani 1 1 d . . . . .
H32A H 0.3688 0.3877 0.2720 0.105 Uiso 1 1 calc GR . . . .
H32B H 0.4330 0.3330 0.2429 0.105 Uiso 1 1 calc GR . . . .
H32C H 0.5239 0.3886 0.2699 0.105 Uiso 1 1 calc GR . . . .
Co1 Co 0.38447(3) 0.73670(2) 0.46808(2) 0.01600(9) Uani 1 1 d . . . . .

loop_
_atom_site_aniso_label
_atom_site_aniso_U_11
_atom_site_aniso_U_22
_atom_site_aniso_U_33
_atom_site_aniso_U_23
_atom_site_aniso_U_13
_atom_site_aniso_U_12
O2 0.0146(7) 0.0208(8) 0.0239(9) 0.0033(7) -0.0013(6) -0.0026(6)
O1 0.0138(7) 0.0170(8) 0.0229(8) -0.0033(6) 0.0019(6) -0.0020(6)
N2 0.0161(8) 0.0149(9) 0.0146(9) -0.0006(7) 0.0008(7) 0.0013(7)
N3 0.0216(9) 0.0148(9) 0.0162(9) -0.0007(7) -0.0043(7) 0.0000(7)
N1 0.0176(9) 0.0131(9) 0.0180(9) -0.0006(7) 0.0001(7) 0.0010(7)
C26 0.0142(10) 0.0199(11) 0.0177(11) -0.0007(9) 0.0019(8) 0.0007(8)
C25 0.0160(10) 0.0231(12) 0.0195(11) 0.0055(9) 0.0034(9) 0.0032(9)
C24 0.0147(10) 0.0292(12) 0.0188(11) 0.0076(10) 0.0009(8) 0.0046(9)
C23 0.0157(10) 0.0267(12) 0.0168(11) 0.0021(9) -0.0011(8) 0.0004(9)
C22 0.0173(10) 0.0212(11) 0.0192(11) 0.0022(9) 0.0009(8) -0.0014(9)
C21 0.0153(10) 0.0219(11) 0.0166(11) -0.0004(9) 0.0009(8) 0.0010(8)
C20 0.0168(10) 0.0171(10) 0.0205(11) 0.0006(9) 0.0023(8) -0.0012(8)
C18 0.0140(10) 0.0195(11) 0.0138(10) 0.0022(8) 0.0003(8) -0.0009(8)
C17 0.0225(11) 0.0146(10) 0.0178(11) -0.0014(8) 0.0015(9) -0.0013(8)
C16 0.0234(11) 0.0159(11) 0.0181(11) -0.0019(9) -0.0009(9) -0.0030(9)
C15 0.0202(10) 0.0172(10) 0.0116(10) -0.0008(8) 0.0002(8) -0.0006(8)
C14 0.0144(10) 0.0159(10) 0.0173(11) -0.0021(8) 0.0010(8) -0.0010(8)
C19 0.0154(10) 0.0180(10) 0.0144(10) -0.0025(8) 0.0007(8) -0.0014(8)
C11 0.0181(10) 0.0149(10) 0.0150(10) -0.0007(8) 0.0026(8) -0.0024(8)
C10 0.0169(10) 0.0175(10) 0.0140(10) 0.0003(8) 0.0006(8) -0.0008(8)
C9 0.0171(10) 0.0174(10) 0.0182(11) 0.0017(9) 0.0026(8) 0.0013(8)
C8 0.0169(10) 0.0147(10) 0.0180(11) -0.0026(8) 0.0019(8) -0.0003(8)
C13 0.0161(10) 0.0180(11) 0.0156(10) -0.0016(8) 0.0013(8) 0.0001(8)
C12 0.0160(10) 0.0149(10) 0.0173(11) 0.0003(8) 0.0028(8) -0.0016(8)
C7 0.0160(10) 0.0170(11) 0.0233(12) -0.0012(9) 0.0013(9) 0.0026(8)
C6 0.0179(11) 0.0183(11) 0.0190(11) -0.0025(9) 0.0006(8) -0.0019(8)
C5 0.0151(10) 0.0229(11) 0.0236(12) -0.0045(9) 0.0032(9) 0.0025(9)
C4 0.0152(10) 0.0252(12) 0.0264(12) -0.0062(10) 0.0009(9) -0.0022(9)
C3 0.0186(11) 0.0203(11) 0.0221(12) -0.0064(9) 0.0015(9) -0.0039(9)
C2 0.0154(10) 0.0160(10) 0.0207(11) -0.0009(9) 0.0017(8) -0.0007(8)
C1 0.0165(10) 0.0162(10) 0.0176(11) -0.0005(8) 0.0011(8) -0.0015(8)
C43 0.0166(11) 0.0336(14) 0.0234(12) 0.0019(10) -0.0050(9) -0.0035(10)
C44 0.0264(13) 0.0333(15) 0.0407(16) 0.0030(12) -0.0122(12) -0.0103(11)
C45 0.0313(15) 0.056(2) 0.0266(14) -0.0047(13) -0.0061(11) -0.0045(13)
C46 0.0151(11) 0.0405(16) 0.0422(16) 0.0101(13) -0.0023(11) -0.0034(10)
C47 0.0223(12) 0.0239(12) 0.0320(14) 0.0115(11) 0.0028(10) 0.0010(9)
C50 0.0291(14) 0.0380(16) 0.0447(17) 0.0230(14) -0.0015(12) 0.0023(12)
C48 0.0335(14) 0.0198(12) 0.0451(17) 0.0051(12) 0.0028(12) 0.0016(10)
C49 0.0249(13) 0.0363(15) 0.0381(16) 0.0117(12) 0.0078(11) -0.0030(11)
C27 0.0195(11) 0.0217(11) 0.0162(11) -0.0004(9) -0.0034(8) 0.0025(9)
C29 0.0331(13) 0.0263(13) 0.0162(11) -0.0003(10) -0.0013(10) 0.0024(10)
C30 0.0232(12) 0.0314(14) 0.0298(14) -0.0011(11) -0.0033(10) -0.0021(10)
C28 0.0308(13) 0.0256(13) 0.0235(13) 0.0013(10) -0.0057(10) 0.0059(10)
C39 0.0133(11) 0.0362(14) 0.0403(16) -0.0181(12) 0.0031(10) -0.0049(10)
C41 0.0206(13) 0.087(3) 0.0447(19) -0.0302(19) -0.0036(13) -0.0049(15)
C40 0.0284(15) 0.0384(17) 0.087(3) -0.0107(17) 0.0220(16) -0.0135(13)
C42 0.0166(12) 0.0482(18) 0.0524(19) -0.0206(15) 0.0064(12) -0.0037(11)
C35 0.0178(10) 0.0173(11) 0.0241(12) -0.0054(9) 0.0039(9) -0.0030(8)
C38 0.0268(12) 0.0327(14) 0.0247(13) -0.0077(11) 0.0084(10) -0.0058(10)
C37 0.0233(12) 0.0211(12) 0.0367(15) -0.0111(11) 0.0044(10) -0.0029(9)
C36 0.0222(11) 0.0188(11) 0.0305(13) -0.0025(10) 0.0029(10) 0.0018(9)
Cl1 0.0423(4) 0.0364(4) 0.0400(4) 0.0004(3) 0.0189(3) 0.0114(3)
Cl2 0.0261(3) 0.0653(5) 0.0417(4) -0.0070(4) 0.0035(3) -0.0002(3)
Cl3 0.0662(6) 0.0295(4) 0.0977(8) 0.0066(4) 0.0399(6) 0.0023(4)
C1C 0.0270(13) 0.0307(14) 0.0354(15) -0.0038(12) 0.0099(11) 0.0000(11)
C31 0.0368(14) 0.0209(12) 0.0198(12) -0.0033(10) -0.0065(10) -0.0044(10)
C33 0.067(2) 0.0417(18) 0.0330(17) -0.0150(14) -0.0001(15) 0.0065(16)
C34 0.055(2) 0.097(3) 0.058(2) -0.044(2) 0.0122(19) -0.039(2)
C32 0.149(4) 0.0289(17) 0.0221(16) -0.0086(13) -0.011(2) -0.008(2)
Co1 0.01368(15) 0.01414(15) 0.01882(16) -0.00111(12) -0.00055(11) -0.00094(11)

loop_
_atom_type_symbol
_atom_type_description
_atom_type_scat_dispersion_real
_atom_type_scat_dispersion_imag
_atom_type_scat_source
C C 0.0033 0.0016 'International Tables Vol C Tables 4.2.6.8 and 6.1.1.4'
H H 0.0000 0.0000 'International Tables Vol C Tables 4.2.6.8 and 6.1.1.4'
N N 0.0061 0.0033 'International Tables Vol C Tables 4.2.6.8 and 6.1.1.4'
O O 0.0106 0.0060 'International Tables Vol C Tables 4.2.6.8 and 6.1.1.4'
Cl Cl 0.1484 0.1585 'International Tables Vol C Tables 4.2.6.8 and 6.1.1.4'
Co Co 0.3494 0.9721 'International Tables Vol C Tables 4.2.6.8 and 6.1.1.4'

loop_
_geom_angle_atom_site_label_1
_geom_angle_atom_site_label_2
_geom_angle_atom_site_label_3
_geom_angle
_geom_angle_site_symmetry_1
_geom_angle_site_symmetry_3
C26 O2 Co1 127.27(15) . 3_666
C1 O1 Co1 125.73(15) . .
C20 N2 C18 120.57(19) . .
C20 N2 Co1 121.54(16) . 3_666
C18 N2 Co1 116.45(14) . 3_666
C15 N3 H3 124.9 . .
C11 N3 H3 124.9 . .
C11 N3 C15 110.11(18) . .
C8 N1 Co1 117.38(14) . .
C7 N1 C8 120.14(19) . .
C7 N1 Co1 122.01(16) . .
O2 C26 C25 118.8(2) . .
O2 C26 C21 123.0(2) . .
C21 C26 C25 118.2(2) . .
C26 C25 C47 120.4(2) . .
C24 C25 C26 117.7(2) . .
C24 C25 C47 121.7(2) . .
C25 C24 H24 117.5 . .
C25 C24 C23 125.0(2) . .
C23 C24 H24 117.5 . .
C24 C23 C43 119.9(2) . .
C22 C23 C24 116.8(2) . .
C22 C23 C43 123.3(2) . .
C23 C22 H22 119.1 . .
C23 C22 C21 121.9(2) . .
C21 C22 H22 119.1 . .
C26 C21 C20 124.8(2) . .
C22 C21 C26 120.0(2) . .
C22 C21 C20 115.2(2) . .
N2 C20 C21 126.6(2) . .
N2 C20 H20 116.7 . .
C21 C20 H20 116.7 . .
C17 C18 N2 115.5(2) . .
C19 C18 N2 123.5(2) . .
C19 C18 C17 120.7(2) . .
C18 C17 H17 118.2 . .
C16 C17 C18 123.7(2) . .
C16 C17 H17 118.2 . .
C17 C16 C15 115.0(2) . .
C17 C16 C31 119.4(2) . .
C15 C16 C31 125.5(2) . .
N3 C15 C16 129.5(2) . .
N3 C15 C14 107.64(19) . .
C16 C15 C14 122.8(2) . .
C15 C14 C12 107.07(19) . .
C19 C14 C15 120.3(2) . .
C19 C14 C12 132.5(2) . .
C18 C19 C14 117.5(2) . .
C18 C19 H19 121.3 . .
C14 C19 H19 121.3 . .
N3 C11 C10 128.4(2) . .
N3 C11 C12 108.48(19) . .
C12 C11 C10 123.1(2) . .
C11 C10 C27 122.1(2) . .
C9 C10 C11 114.4(2) . .
C9 C10 C27 123.4(2) . .
C10 C9 H9 118.3 . .
C10 C9 C8 123.4(2) . .
C8 C9 H9 118.3 . .
C9 C8 N1 116.43(19) . .
C13 C8 N1 122.1(2) . .
C13 C8 C9 121.3(2) . .
C8 C13 H13 121.2 . .
C8 C13 C12 117.5(2) . .
C12 C13 H13 121.2 . .
C11 C12 C14 106.65(19) . .
C13 C12 C14 133.2(2) . .
C13 C12 C11 120.2(2) . .
N1 C7 H7 116.9 . .
N1 C7 C6 126.2(2) . .
C6 C7 H7 116.9 . .
C5 C6 C7 115.4(2) . .
C5 C6 C1 119.9(2) . .
C1 C6 C7 124.7(2) . .
C6 C5 H5 118.8 . .
C4 C5 C6 122.5(2) . .
C4 C5 H5 118.8 . .
C5 C4 C3 116.3(2) . .
C5 C4 C39 123.9(2) . .
C3 C4 C39 119.8(2) . .
C4 C3 H3A 117.4 . .
C2 C3 C4 125.1(2) . .
C2 C3 H3A 117.4 . .
C3 C2 C1 117.9(2) . .
C3 C2 C35 121.7(2) . .
C1 C2 C35 120.38(19) . .
O1 C1 C6 122.4(2) . .
O1 C1 C2 119.3(2) . .
C6 C1 C2 118.3(2) . .
C23 C43 C46 108.3(2) . .
C44 C43 C23 112.2(2) . .
C44 C43 C45 108.4(2) . .
C44 C43 C46 108.6(2) . .
C45 C43 C23 109.3(2) . .
C45 C43 C46 110.1(2) . .
C43 C44 H44A 109.5 . .
C43 C44 H44B 109.5 . .
C43 C44 H44C 109.5 . .
H44A C44 H44B 109.5 . .
H44A C44 H44C 109.5 . .
H44B C44 H44C 109.5 . .
C43 C45 H45A 109.5 . .
C43 C45 H45B 109.5 . .
C43 C45 H45C 109.5 . .
H45A C45 H45B 109.5 . .
H45A C45 H45C 109.5 . .
H45B C45 H45C 109.5 . .
C43 C46 H46A 109.5 . .
C43 C46 H46B 109.5 . .
C43 C46 H46C 109.5 . .
H46A C46 H46B 109.5 . .
H46A C46 H46C 109.5 . .
H46B C46 H46C 109.5 . .
C25 C47 C50 111.5(2) . .
C25 C47 C48 111.2(2) . .
C50 C47 C48 106.9(2) . .
C49 C47 C25 109.1(2) . .
C49 C47 C50 107.5(2) . .
C49 C47 C48 110.6(2) . .
C47 C50 H50A 109.5 . .
C47 C50 H50B 109.5 . .
C47 C50 H50C 109.5 . .
H50A C50 H50B 109.5 . .
H50A C50 H50C 109.5 . .
H50B C50 H50C 109.5 . .
C47 C48 H48A 109.5 . .
C47 C48 H48B 109.5 . .
C47 C48 H48C 109.5 . .
H48A C48 H48B 109.5 . .
H48A C48 H48C 109.5 . .
H48B C48 H48C 109.5 . .
C47 C49 H49A 109.5 . .
C47 C49 H49B 109.5 . .
C47 C49 H49C 109.5 . .
H49A C49 H49B 109.5 . .
H49A C49 H49C 109.5 . .
H49B C49 H49C 109.5 . .
C10 C27 C30 109.4(2) . .
C29 C27 C10 111.01(19) . .
C29 C27 C30 109.9(2) . .
C28 C27 C10 111.43(19) . .
C28 C27 C29 107.2(2) . .
C28 C27 C30 107.8(2) . .
C27 C29 H29A 109.5 . .
C27 C29 H29B 109.5 . .
C27 C29 H29C 109.5 . .
H29A C29 H29B 109.5 . .
H29A C29 H29C 109.5 . .
H29B C29 H29C 109.5 . .
C27 C30 H30A 109.5 . .
C27 C30 H30B 109.5 . .
C27 C30 H30C 109.5 . .
H30A C30 H30B 109.5 . .
H30A C30 H30C 109.5 . .
H30B C30 H30C 109.5 . .
C27 C28 H28A 109.5 . .
C27 C28 H28B 109.5 . .
C27 C28 H28C 109.5 . .
H28A C28 H28B 109.5 . .
H28A C28 H28C 109.5 . .
H28B C28 H28C 109.5 . .
C4 C39 C41 109.3(2) . .
C4 C39 C40 109.0(2) . .
C41 C39 C40 109.9(3) . .
C42 C39 C4 112.0(2) . .
C42 C39 C41 108.9(3) . .
C42 C39 C40 107.8(3) . .
C39 C41 H41A 109.5 . .
C39 C41 H41B 109.5 . .
C39 C41 H41C 109.5 . .
H41A C41 H41B 109.5 . .
H41A C41 H41C 109.5 . .
H41B C41 H41C 109.5 . .
C39 C40 H40A 109.5 . .
C39 C40 H40B 109.5 . .
C39 C40 H40C 109.5 . .
H40A C40 H40B 109.5 . .
H40A C40 H40C 109.5 . .
H40B C40 H40C 109.5 . .
C39 C42 H42A 109.5 . .
C39 C42 H42B 109.5 . .
C39 C42 H42C 109.5 . .
H42A C42 H42B 109.5 . .
H42A C42 H42C 109.5 . .
H42B C42 H42C 109.5 . .
C2 C35 C38 110.5(2) . .
C37 C35 C2 111.76(19) . .
C37 C35 C38 107.4(2) . .
C36 C35 C2 109.56(19) . .
C36 C35 C38 109.3(2) . .
C36 C35 C37 108.3(2) . .
C35 C38 H38A 109.5 . .
C35 C38 H38B 109.5 . .
C35 C38 H38C 109.5 . .
H38A C38 H38B 109.5 . .
H38A C38 H38C 109.5 . .
H38B C38 H38C 109.5 . .
C35 C37 H37A 109.5 . .
C35 C37 H37B 109.5 . .
C35 C37 H37C 109.5 . .
H37A C37 H37B 109.5 . .
H37A C37 H37C 109.5 . .
H37B C37 H37C 109.5 . .
C35 C36 H36A 109.5 . .
C35 C36 H36B 109.5 . .
C35 C36 H36C 109.5 . .
H36A C36 H36B 109.5 . .
H36A C36 H36C 109.5 . .
H36B C36 H36C 109.5 . .
Cl1 C1C Cl2 110.48(16) . .
Cl1 C1C Cl3 110.24(15) . .
Cl1 C1C H1C 108.5 . .
Cl2 C1C Cl3 110.60(16) . .
Cl2 C1C H1C 108.5 . .
Cl3 C1C H1C 108.5 . .
C16 C31 C33 108.8(2) . .
C34 C31 C16 108.5(2) . .
C34 C31 C33 108.5(3) . .
C34 C31 C32 113.2(3) . .
C32 C31 C16 114.9(2) . .
C32 C31 C33 102.6(3) . .
C31 C33 H33A 109.5 . .
C31 C33 H33B 109.5 . .
C31 C33 H33C 109.5 . .
H33A C33 H33B 109.5 . .
H33A C33 H33C 109.5 . .
H33B C33 H33C 109.5 . .
C31 C34 H34A 109.5 . .
C31 C34 H34B 109.5 . .
C31 C34 H34C 109.5 . .
H34A C34 H34B 109.5 . .
H34A C34 H34C 109.5 . .
H34B C34 H34C 109.5 . .
C31 C32 H32A 109.5 . .
C31 C32 H32B 109.5 . .
C31 C32 H32C 109.5 . .
H32A C32 H32B 109.5 . .
H32A C32 H32C 109.5 . .
H32B C32 H32C 109.5 . .
O2 Co1 O1 121.87(7) 3_666 .
O2 Co1 N2 95.41(7) 3_666 3_666
O2 Co1 N1 120.85(8) 3_666 .
O1 Co1 N2 121.87(7) . 3_666
O1 Co1 N1 95.26(7) . .
N1 Co1 N2 101.69(8) . 3_666

loop_
_geom_bond_atom_site_label_1
_geom_bond_atom_site_label_2
_geom_bond_distance
_geom_bond_site_symmetry_2
O2 C26 1.312(3) .
O2 Co1 1.8947(16) 3_666
O1 C1 1.313(3) .
O1 Co1 1.8984(16) .
N2 C20 1.295(3) .
N2 C18 1.426(3) .
N2 Co1 1.9882(19) 3_666
N3 H3 0.8800 .
N3 C15 1.386(3) .
N3 C11 1.377(3) .
N1 C8 1.427(3) .
N1 C7 1.299(3) .
N1 Co1 1.9836(19) .
C26 C25 1.438(3) .
C26 C21 1.426(3) .
C25 C24 1.381(3) .
C25 C47 1.541(3) .
C24 H24 0.9500 .
C24 C23 1.406(3) .
C23 C22 1.374(3) .
C23 C43 1.532(3) .
C22 H22 0.9500 .
C22 C21 1.418(3) .
C21 C20 1.442(3) .
C20 H20 0.9500 .
C18 C17 1.408(3) .
C18 C19 1.393(3) .
C17 H17 0.9500 .
C17 C16 1.385(3) .
C16 C15 1.404(3) .
C16 C31 1.536(3) .
C15 C14 1.418(3) .
C14 C19 1.403(3) .
C14 C12 1.444(3) .
C19 H19 0.9500 .
C11 C10 1.419(3) .
C11 C12 1.412(3) .
C10 C9 1.386(3) .
C10 C27 1.536(3) .
C9 H9 0.9500 .
C9 C8 1.409(3) .
C8 C13 1.386(3) .
C13 H13 0.9500 .
C13 C12 1.400(3) .
C7 H7 0.9500 .
C7 C6 1.441(3) .
C6 C5 1.417(3) .
C6 C1 1.432(3) .
C5 H5 0.9500 .
C5 C4 1.375(3) .
C4 C3 1.410(3) .
C4 C39 1.531(3) .
C3 H3A 0.9500 .
C3 C2 1.387(3) .
C2 C1 1.433(3) .
C2 C35 1.538(3) .
C43 C44 1.527(4) .
C43 C45 1.531(4) .
C43 C46 1.547(4) .
C44 H44A 0.9800 .
C44 H44B 0.9800 .
C44 H44C 0.9800 .
C45 H45A 0.9800 .
C45 H45B 0.9800 .
C45 H45C 0.9800 .
C46 H46A 0.9800 .
C46 H46B 0.9800 .
C46 H46C 0.9800 .
C47 C50 1.542(3) .
C47 C48 1.548(4) .
C47 C49 1.530(4) .
C50 H50A 0.9800 .
C50 H50B 0.9800 .
C50 H50C 0.9800 .
C48 H48A 0.9800 .
C48 H48B 0.9800 .
C48 H48C 0.9800 .
C49 H49A 0.9800 .
C49 H49B 0.9800 .
C49 H49C 0.9800 .
C27 C29 1.534(4) .
C27 C30 1.542(4) .
C27 C28 1.533(3) .
C29 H29A 0.9800 .
C29 H29B 0.9800 .
C29 H29C 0.9800 .
C30 H30A 0.9800 .
C30 H30B 0.9800 .
C30 H30C 0.9800 .
C28 H28A 0.9800 .
C28 H28B 0.9800 .
C28 H28C 0.9800 .
C39 C41 1.532(4) .
C39 C40 1.544(5) .
C39 C42 1.521(4) .
C41 H41A 0.9800 .
C41 H41B 0.9800 .
C41 H41C 0.9800 .
C40 H40A 0.9800 .
C40 H40B 0.9800 .
C40 H40C 0.9800 .
C42 H42A 0.9800 .
C42 H42B 0.9800 .
C42 H42C 0.9800 .
C35 C38 1.543(4) .
C35 C37 1.535(3) .
C35 C36 1.535(3) .
C38 H38A 0.9800 .
C38 H38B 0.9800 .
C38 H38C 0.9800 .
C37 H37A 0.9800 .
C37 H37B 0.9800 .
C37 H37C 0.9800 .
C36 H36A 0.9800 .
C36 H36B 0.9800 .
C36 H36C 0.9800 .
Cl1 C1C 1.752(3) .
Cl2 C1C 1.758(3) .
Cl3 C1C 1.761(3) .
C1C H1C 1.0000 .
C31 C33 1.568(4) .
C31 C34 1.505(5) .
C31 C32 1.508(4) .
C33 H33A 0.9800 .
C33 H33B 0.9800 .
C33 H33C 0.9800 .
C34 H34A 0.9800 .
C34 H34B 0.9800 .
C34 H34C 0.9800 .
C32 H32A 0.9800 .
C32 H32B 0.9800 .
C32 H32C 0.9800 .
Co1 O2 1.8947(16) 3_666
Co1 N2 1.9882(19) 3_666

loop_
_geom_torsion_atom_site_label_1
_geom_torsion_atom_site_label_2
_geom_torsion_atom_site_label_3
_geom_torsion_atom_site_label_4
_geom_torsion
_geom_torsion_site_symmetry_1
_geom_torsion_site_symmetry_2
_geom_torsion_site_symmetry_3
_geom_torsion_site_symmetry_4
O2 C26 C25 C24 -171.2(2) . . . .
O2 C26 C25 C47 5.0(3) . . . .
O2 C26 C21 C22 172.2(2) . . . .
O2 C26 C21 C20 -6.3(4) . . . .
N2 C18 C17 C16 173.9(2) . . . .
N2 C18 C19 C14 -173.1(2) . . . .
N3 C15 C14 C19 174.8(2) . . . .
N3 C15 C14 C12 -1.2(3) . . . .
N3 C11 C10 C9 -179.7(2) . . . .
N3 C11 C10 C27 2.4(4) . . . .
N3 C11 C12 C14 -2.3(3) . . . .
N3 C11 C12 C13 178.4(2) . . . .
N1 C8 C13 C12 177.7(2) . . . .
N1 C7 C6 C5 -168.1(2) . . . .
N1 C7 C6 C1 9.4(4) . . . .
C26 C25 C24 C23 -3.0(4) . . . .
C26 C25 C47 C50 172.6(2) . . . .
C26 C25 C47 C48 53.4(3) . . . .
C26 C25 C47 C49 -68.9(3) . . . .
C26 C21 C20 N2 -0.4(4) . . . .
C25 C26 C21 C22 -6.3(3) . . . .
C25 C26 C21 C20 175.2(2) . . . .
C25 C24 C23 C22 -2.8(4) . . . .
C25 C24 C23 C43 176.1(2) . . . .
C24 C25 C47 C50 -11.5(4) . . . .
C24 C25 C47 C48 -130.7(2) . . . .
C24 C25 C47 C49 107.1(3) . . . .
C24 C23 C22 C21 4.1(4) . . . .
C24 C23 C43 C44 -178.1(2) . . . .
C24 C23 C43 C45 -57.9(3) . . . .
C24 C23 C43 C46 62.1(3) . . . .
C23 C22 C21 C26 0.4(4) . . . .
C23 C22 C21 C20 179.1(2) . . . .
C22 C23 C43 C44 0.7(4) . . . .
C22 C23 C43 C45 120.9(3) . . . .
C22 C23 C43 C46 -119.1(3) . . . .
C22 C21 C20 N2 -179.0(2) . . . .
C21 C26 C25 C24 7.4(3) . . . .
C21 C26 C25 C47 -176.5(2) . . . .
C20 N2 C18 C17 143.7(2) . . . .
C20 N2 C18 C19 -42.1(3) . . . .
C18 N2 C20 C21 177.0(2) . . . .
C18 C17 C16 C15 -1.5(4) . . . .
C18 C17 C16 C31 -178.8(2) . . . .
C17 C18 C19 C14 0.7(3) . . . .
C17 C16 C15 N3 -174.1(2) . . . .
C17 C16 C15 C14 3.2(3) . . . .
C17 C16 C31 C33 -43.5(3) . . . .
C17 C16 C31 C34 74.3(4) . . . .
C17 C16 C31 C32 -157.8(3) . . . .
C16 C15 C14 C19 -3.1(4) . . . .
C16 C15 C14 C12 -179.0(2) . . . .
C15 N3 C11 C10 -177.1(2) . . . .
C15 N3 C11 C12 1.7(3) . . . .
C15 C16 C31 C33 139.5(3) . . . .
C15 C16 C31 C34 -102.7(3) . . . .
C15 C16 C31 C32 25.2(4) . . . .
C15 C14 C19 C18 0.9(3) . . . .
C15 C14 C12 C11 2.1(2) . . . .
C15 C14 C12 C13 -178.7(2) . . . .
C19 C18 C17 C16 -0.4(4) . . . .
C19 C14 C12 C11 -173.1(2) . . . .
C19 C14 C12 C13 6.1(4) . . . .
C11 N3 C15 C16 177.4(2) . . . .
C11 N3 C15 C14 -0.3(3) . . . .
C11 C10 C9 C8 1.3(3) . . . .
C11 C10 C27 C29 -59.6(3) . . . .
C11 C10 C27 C30 61.9(3) . . . .
C11 C10 C27 C28 -179.0(2) . . . .
C10 C11 C12 C14 176.5(2) . . . .
C10 C11 C12 C13 -2.8(3) . . . .
C10 C9 C8 N1 -179.1(2) . . . .
C10 C9 C8 C13 -3.3(4) . . . .
C9 C10 C27 C29 122.7(2) . . . .
C9 C10 C27 C30 -115.8(3) . . . .
C9 C10 C27 C28 3.3(3) . . . .
C9 C8 C13 C12 2.2(3) . . . .
C8 N1 C7 C6 -177.3(2) . . . .
C8 C13 C12 C14 -178.4(2) . . . .
C8 C13 C12 C11 0.7(3) . . . .
C12 C14 C19 C18 175.6(2) . . . .
C12 C11 C10 C9 1.7(3) . . . .
C12 C11 C10 C27 -176.2(2) . . . .
C7 N1 C8 C9 -136.3(2) . . . .
C7 N1 C8 C13 48.0(3) . . . .
C7 C6 C5 C4 176.0(2) . . . .
C7 C6 C1 O1 5.1(4) . . . .
C7 C6 C1 C2 -175.1(2) . . . .
C6 C5 C4 C3 0.7(4) . . . .
C6 C5 C4 C39 -178.7(2) . . . .
C5 C6 C1 O1 -177.6(2) . . . .
C5 C6 C1 C2 2.2(3) . . . .
C5 C4 C3 C2 -0.5(4) . . . .
C5 C4 C39 C41 -117.6(3) . . . .
C5 C4 C39 C40 122.2(3) . . . .
C5 C4 C39 C42 3.1(4) . . . .
C4 C3 C2 C1 1.2(4) . . . .
C4 C3 C2 C35 -176.2(2) . . . .
C3 C4 C39 C41 63.0(3) . . . .
C3 C4 C39 C40 -57.2(3) . . . .
C3 C4 C39 C42 -176.3(3) . . . .
C3 C2 C1 O1 177.8(2) . . . .
C3 C2 C1 C6 -2.0(3) . . . .
C3 C2 C35 C38 -118.8(2) . . . .
C3 C2 C35 C37 0.7(3) . . . .
C3 C2 C35 C36 120.8(2) . . . .
C1 O1 Co1 O2 -111.27(18) . . . 3_666
C1 O1 Co1 N2 127.58(17) . . . 3_666
C1 O1 Co1 N1 20.31(19) . . . .
C1 C6 C5 C4 -1.6(4) . . . .
C1 C2 C35 C38 63.8(3) . . . .
C1 C2 C35 C37 -176.7(2) . . . .
C1 C2 C35 C36 -56.6(3) . . . .
C43 C23 C22 C21 -174.8(2) . . . .
C47 C25 C24 C23 -179.1(2) . . . .
C27 C10 C9 C8 179.2(2) . . . .
C39 C4 C3 C2 178.9(2) . . . .
C35 C2 C1 O1 -4.7(3) . . . .
C35 C2 C1 C6 175.5(2) . . . .
C31 C16 C15 N3 3.0(4) . . . .
C31 C16 C15 C14 -179.6(2) . . . .
Co1 O2 C26 C25 178.77(16) 3_666 . . .
Co1 O2 C26 C21 0.3(3) 3_666 . . .
Co1 O1 C1 C6 -21.6(3) . . . .
Co1 O1 C1 C2 158.60(16) . . . .
Co1 N2 C20 C21 11.1(3) 3_666 . . .
Co1 N2 C18 C17 -49.8(2) 3_666 . . .
Co1 N2 C18 C19 124.4(2) 3_666 . . .
Co1 N1 C8 C9 51.4(2) . . . .
Co1 N1 C8 C13 -124.3(2) . . . .
Co1 N1 C7 C6 -5.4(3) . . . .

loop_
_smtbx_masks_void_nr
_smtbx_masks_void_average_x
_smtbx_masks_void_average_y
_smtbx_masks_void_average_z
_smtbx_masks_void_volume
_smtbx_masks_void_count_electrons
1 0.000 0.000 0.000 546.5 160.5
2 0.000 0.500 0.500 546.5 160.5
